data_7248592
loop_
_publ_author_name
'Mele, Francesco'
'Constantin, Ana Maria'
'Sacchelli, Filippo'
'Schiroli, Debora'
'Mazzeo, Paolo Pio'
'Maestri, Giovanni'
'Motti, Elena'
'Maggi, Raimondo'
'Mancuso, Raffaella'
'Gabriele, Bartolo'
'Pancrazzi, Francesco'
'Della Ca&#x2019;, Nicola'

_publ_section_title
;
 Sequential Glaser reaction -- diastereoselective cyclocarboxylation of
 propargylamines with CO2: a green catalytic access to
 bis-oxazolidinonedienes and their topochemical polymerization
;
_journal_issue 11
_journal_name_full 'Green Chemistry'
_journal_page_first 6429
_journal_page_last 6435
_journal_paper_doi 10.1039/D4GC00818A
_journal_volume 26
_journal_year 2024
_chemical_formula_moiety 'C24 H24 N2 O6'
_chemical_formula_sum 'C24 H24 N2 O6'
_chemical_formula_weight 436.45
_space_group_crystal_system monoclinic
_space_group_IT_number 15
_space_group_name_Hall '-C 2yc'
_space_group_name_H-M_alt 'C 1 2/c 1'
_atom_sites_solution_hydrogens difmap
_atom_sites_solution_primary dual
_audit_creation_date 2023-12-24
_audit_creation_method
;
Olex2 1.5
(compiled 2023.08.24 svn.re1ec1418 for OlexSys, GUI svn.r6817)
;
_audit_update_record
;
2023-12-24 deposited with the CCDC.	2024-05-02 downloaded from the CCDC.
;
_cell_angle_alpha 90
_cell_angle_beta 97.2560(10)
_cell_angle_gamma 90
_cell_formula_units_Z 4
_cell_length_a 40.9802(7)
_cell_length_b 5.98560(10)
_cell_length_c 8.7293(2)
_cell_measurement_reflns_used 7591
_cell_measurement_temperature 200.00
_cell_measurement_theta_max 72.046
_cell_measurement_theta_min 2.174
_cell_volume 2124.07(7)
_computing_cell_refinement SHELXT
_computing_data_reduction SHELXT
_computing_molecular_graphics 'Olex2 1.5 (Dolomanov et al., 2009)'
_computing_publication_material 'Olex2 1.5 (Dolomanov et al., 2009)'
_computing_structure_refinement 'SHELXL 2014/7 (Sheldrick, 2015)'
_computing_structure_solution 'XT  (Sheldrick, 2015)'
_diffrn_ambient_temperature 200.00
_diffrn_measured_fraction_theta_full 0.995
_diffrn_measured_fraction_theta_max 0.995
_diffrn_measurement_device_type 'Bruker D8 Venture'
_diffrn_radiation_type CuK\a
_diffrn_radiation_wavelength 1.54178
_diffrn_reflns_av_R_equivalents 0.0367
_diffrn_reflns_av_unetI/netI 0.0205
_diffrn_reflns_Laue_measured_fraction_full 0.995
_diffrn_reflns_Laue_measured_fraction_max 0.995
_diffrn_reflns_limit_h_max 49
_diffrn_reflns_limit_h_min -49
_diffrn_reflns_limit_k_max 7
_diffrn_reflns_limit_k_min -7
_diffrn_reflns_limit_l_max 10
_diffrn_reflns_limit_l_min -9
_diffrn_reflns_number 13280
_diffrn_reflns_point_group_measured_fraction_full 0.995
_diffrn_reflns_point_group_measured_fraction_max 0.995
_diffrn_reflns_theta_full 67.679
_diffrn_reflns_theta_max 70.042
_diffrn_reflns_theta_min 2.174
_diffrn_source_current 1.0
_diffrn_source_power 0.05
_diffrn_source_voltage 50.0
_exptl_absorpt_coefficient_mu 0.818
_exptl_absorpt_correction_T_max 0.7538
_exptl_absorpt_correction_T_min 0.5873
_exptl_absorpt_correction_type multi-scan
_exptl_absorpt_process_details
;
SADABS-2016/2 (Bruker,2016/2) was used for absorption correction.
wR2(int) was 0.1194 before and 0.0517 after correction.
The Ratio of minimum to maximum transmission is 0.7793.
The \l/2 correction factor is Not present.
;
_exptl_crystal_colour 'clear colourless'
_exptl_crystal_colour_lustre clear
_exptl_crystal_colour_primary colourless
_exptl_crystal_density_diffrn 1.365
_exptl_crystal_description needle
_exptl_crystal_F_000 920
_exptl_crystal_size_max 0.3
_exptl_crystal_size_mid 0.05
_exptl_crystal_size_min 0.05
_refine_diff_density_max 0.168
_refine_diff_density_min -0.192
_refine_diff_density_rms 0.042
_refine_ls_extinction_method none
_refine_ls_goodness_of_fit_ref 1.046
_refine_ls_hydrogen_treatment refall
_refine_ls_matrix_type full
_refine_ls_number_parameters 193
_refine_ls_number_reflns 2013
_refine_ls_number_restraints 0
_refine_ls_restrained_S_all 1.046
_refine_ls_R_factor_all 0.0366
_refine_ls_R_factor_gt 0.0343
_refine_ls_shift/su_max 0.001
_refine_ls_shift/su_mean 0.000
_refine_ls_structure_factor_coef Fsqd
_refine_ls_weighting_details 'w=1/[\s^2^(Fo^2^)+(0.0489P)^2^+0.9281P] where P=(Fo^2^+2Fc^2^)/3'
_refine_ls_weighting_scheme calc
_refine_ls_wR_factor_gt 0.0877
_refine_ls_wR_factor_ref 0.0901
_reflns_Friedel_coverage 0.000
_reflns_number_gt 1872
_reflns_number_total 2013
_reflns_threshold_expression 'I > 2\s(I)'
_cod_data_source_file d4gc00818a2.cif
_cod_data_source_block 3b
_cod_depositor_comments 'Adding full bibliography for 7248591--7248593.cif.'
_cod_database_code 7248592
_shelx_shelxl_version_number 2014/7
_shelx_space_group_comment
;
The symmetry employed for this shelxl refinement is uniquely defined
by the following loop, which should always be used as a source of
symmetry information in preference to the above space-group names.
They are only intended as comments.
;
_olex2_refinement_description
;
;
_olex2_exptl_crystal_mounting_method CryoLoop
_olex2_submission_special_instructions 'No special instructions were received'

loop_
_space_group_symop_operation_xyz
'x, y, z'
'-x, y, -z+1/2'
'x+1/2, y+1/2, z'
'-x+1/2, y+1/2, -z+1/2'
'-x, -y, -z'
'x, -y, z-1/2'
'-x+1/2, -y+1/2, -z'
'x+1/2, -y+1/2, z-1/2'

loop_
_atom_site_label
_atom_site_type_symbol
_atom_site_fract_x
_atom_site_fract_y
_atom_site_fract_z
_atom_site_U_iso_or_equiv
_atom_site_adp_type
_atom_site_occupancy
_atom_site_site_symmetry_order
_atom_site_calc_flag
_atom_site_refinement_flags_posn
_atom_site_refinement_flags_adp
_atom_site_refinement_flags_occupancy
_atom_site_disorder_assembly
_atom_site_disorder_group
O3 O 0.45703(2) 0.64732(13) 0.29142(9) 0.0355(2) Uani 1 1 d . . . . .
O5 O 0.41827(2) 0.78845(14) 0.11051(10) 0.0418(2) Uani 1 1 d . . . . .
O15 O 0.28211(2) 0.21592(16) 0.37856(11) 0.0470(3) Uani 1 1 d . . . . .
N6 N 0.42227(2) 0.41143(16) 0.16172(11) 0.0342(2) Uani 1 1 d . . . . .
C9 C 0.36390(3) 0.29896(19) 0.14556(12) 0.0310(3) Uani 1 1 d . . . . .
C14 C 0.35919(3) 0.09784(19) 0.21808(14) 0.0349(3) Uani 1 1 d . . . . .
C2 C 0.46562(3) 0.43653(19) 0.35056(12) 0.0318(3) Uani 1 1 d . . . . .
C1 C 0.49001(3) 0.4100(2) 0.46414(13) 0.0332(3) Uani 1 1 d . . . . .
C13 C 0.33244(3) 0.0631(2) 0.29877(14) 0.0352(3) Uani 1 1 d . . . . .
C4 C 0.43047(3) 0.62691(19) 0.17797(13) 0.0322(3) Uani 1 1 d . . . . .
C10 C 0.34100(3) 0.4687(2) 0.15566(14) 0.0367(3) Uani 1 1 d . . . . .
C8 C 0.39331(3) 0.3338(2) 0.05982(13) 0.0361(3) Uani 1 1 d . . . . .
C12 C 0.30973(3) 0.2332(2) 0.30585(13) 0.0341(3) Uani 1 1 d . . . . .
C7 C 0.44290(3) 0.2678(2) 0.26633(13) 0.0356(3) Uani 1 1 d . . . . .
C11 C 0.31420(3) 0.4364(2) 0.23467(15) 0.0397(3) Uani 1 1 d . . . . .
C16 C 0.27433(3) 0.0016(3) 0.43507(17) 0.0485(3) Uani 1 1 d . . . . .
H13 H 0.3297(4) -0.081(2) 0.3462(16) 0.040(3) Uiso 1 1 d . . . . .
H7A H 0.4300(4) 0.189(2) 0.3390(17) 0.047(4) Uiso 1 1 d . . . . .
H8A H 0.3880(4) 0.448(2) -0.0182(17) 0.042(4) Uiso 1 1 d . . . . .
H10 H 0.3439(3) 0.613(2) 0.1057(16) 0.043(4) Uiso 1 1 d . . . . .
H7B H 0.4549(4) 0.156(3) 0.2084(17) 0.044(4) Uiso 1 1 d . . . . .
H8B H 0.4000(3) 0.188(2) 0.0096(16) 0.040(3) Uiso 1 1 d . . . . .
H14 H 0.3746(4) -0.024(2) 0.2122(16) 0.043(4) Uiso 1 1 d . . . . .
H1 H 0.4945(3) 0.259(3) 0.5008(16) 0.039(3) Uiso 1 1 d . . . . .
H11 H 0.2975(4) 0.555(3) 0.2352(18) 0.053(4) Uiso 1 1 d . . . . .
H16A H 0.2922(5) -0.058(3) 0.508(2) 0.066(5) Uiso 1 1 d . . . . .
H16B H 0.2692(4) -0.106(3) 0.345(2) 0.062(5) Uiso 1 1 d . . . . .
H16C H 0.2543(5) 0.027(3) 0.483(2) 0.066(5) Uiso 1 1 d . . . . .

loop_
_atom_site_aniso_label
_atom_site_aniso_U_11
_atom_site_aniso_U_22
_atom_site_aniso_U_33
_atom_site_aniso_U_23
_atom_site_aniso_U_13
_atom_site_aniso_U_12
O3 0.0338(4) 0.0332(4) 0.0388(4) -0.0045(3) 0.0019(3) -0.0030(3)
O5 0.0403(5) 0.0373(5) 0.0475(5) -0.0013(4) 0.0045(4) 0.0069(4)
O15 0.0386(5) 0.0482(5) 0.0576(6) -0.0048(4) 0.0187(4) 0.0027(4)
N6 0.0296(5) 0.0366(5) 0.0354(5) -0.0005(4) 0.0009(4) -0.0057(4)
C9 0.0283(5) 0.0348(6) 0.0283(5) -0.0041(4) -0.0025(4) -0.0038(4)
C14 0.0292(6) 0.0333(6) 0.0417(6) -0.0010(5) 0.0029(4) 0.0039(5)
C2 0.0300(5) 0.0346(6) 0.0321(5) -0.0021(4) 0.0089(4) -0.0031(4)
C1 0.0295(5) 0.0389(6) 0.0320(5) -0.0018(5) 0.0075(4) -0.0037(5)
C13 0.0322(6) 0.0343(6) 0.0385(6) 0.0038(5) 0.0024(4) 0.0012(5)
C4 0.0276(5) 0.0369(6) 0.0333(5) -0.0049(5) 0.0086(4) 0.0000(4)
C10 0.0361(6) 0.0302(6) 0.0419(6) 0.0009(5) -0.0030(5) -0.0018(5)
C8 0.0334(6) 0.0443(7) 0.0297(5) -0.0023(5) 0.0002(4) -0.0070(5)
C12 0.0284(5) 0.0395(6) 0.0343(5) -0.0067(5) 0.0028(4) 0.0000(4)
C7 0.0347(6) 0.0361(6) 0.0351(6) 0.0001(5) 0.0002(5) -0.0049(5)
C11 0.0347(6) 0.0324(6) 0.0511(7) -0.0053(5) 0.0018(5) 0.0052(5)
C16 0.0380(7) 0.0596(9) 0.0496(7) 0.0071(7) 0.0128(6) -0.0003(6)

loop_
_atom_type_symbol
_atom_type_description
_atom_type_scat_dispersion_real
_atom_type_scat_dispersion_imag
_atom_type_scat_source
C C 0.0181 0.0091 'International Tables Vol C Tables 4.2.6.8 and 6.1.1.4'
H H 0.0000 0.0000 'International Tables Vol C Tables 4.2.6.8 and 6.1.1.4'
N N 0.0311 0.0180 'International Tables Vol C Tables 4.2.6.8 and 6.1.1.4'
O O 0.0492 0.0322 'International Tables Vol C Tables 4.2.6.8 and 6.1.1.4'

loop_
_geom_angle_atom_site_label_1
_geom_angle_atom_site_label_2
_geom_angle_atom_site_label_3
_geom_angle
_geom_angle_site_symmetry_1
_geom_angle_site_symmetry_3
_geom_angle_publ_flag
C4 O3 C2 108.98(8) . . ?
C12 O15 C16 117.55(10) . . ?
C4 N6 C8 122.96(10) . . ?
C4 N6 C7 112.81(9) . . ?
C7 N6 C8 123.95(10) . . ?
C14 C9 C10 118.11(11) . . ?
C14 C9 C8 120.80(10) . . ?
C10 C9 C8 121.08(11) . . ?
C9 C14 C13 121.68(11) . . ?
C9 C14 H14 120.0(9) . . ?
C13 C14 H14 118.4(9) . . ?
O3 C2 C7 108.44(9) . . ?
C1 C2 O3 121.16(10) . . ?
C1 C2 C7 130.40(11) . . ?
C2 C1 C1 124.52(14) . 5_666 ?
C2 C1 H1 116.9(8) . . ?
C1 C1 H1 118.6(9) 5_666 . ?
C14 C13 H13 119.3(9) . . ?
C12 C13 C14 119.30(11) . . ?
C12 C13 H13 121.4(9) . . ?
O5 C4 O3 121.29(10) . . ?
O5 C4 N6 129.66(11) . . ?
N6 C4 O3 109.05(10) . . ?
C9 C10 H10 119.7(8) . . ?
C11 C10 C9 120.88(11) . . ?
C11 C10 H10 119.5(8) . . ?
N6 C8 C9 112.23(9) . . ?
N6 C8 H8A 107.3(8) . . ?
N6 C8 H8B 106.8(8) . . ?
C9 C8 H8A 108.8(9) . . ?
C9 C8 H8B 111.5(8) . . ?
H8A C8 H8B 110.2(11) . . ?
O15 C12 C13 124.34(11) . . ?
O15 C12 C11 115.91(11) . . ?
C13 C12 C11 119.75(11) . . ?
N6 C7 C2 100.72(9) . . ?
N6 C7 H7A 111.7(8) . . ?
N6 C7 H7B 111.2(8) . . ?
C2 C7 H7A 110.8(8) . . ?
C2 C7 H7B 112.4(8) . . ?
H7A C7 H7B 109.8(12) . . ?
C10 C11 C12 120.27(11) . . ?
C10 C11 H11 119.9(9) . . ?
C12 C11 H11 119.7(9) . . ?
O15 C16 H16A 111.9(10) . . ?
O15 C16 H16B 109.6(10) . . ?
O15 C16 H16C 104.1(11) . . ?
H16A C16 H16B 109.9(14) . . ?
H16A C16 H16C 112.0(15) . . ?
H16B C16 H16C 109.3(14) . . ?

loop_
_geom_bond_atom_site_label_1
_geom_bond_atom_site_label_2
_geom_bond_distance
_geom_bond_site_symmetry_2
_geom_bond_publ_flag
O3 C2 1.3915(14) . ?
O3 C4 1.3813(13) . ?
O5 C4 1.2073(14) . ?
O15 C12 1.3699(14) . ?
O15 C16 1.4248(18) . ?
N6 C4 1.3359(15) . ?
N6 C8 1.4658(14) . ?
N6 C7 1.4468(15) . ?
C9 C14 1.3849(16) . ?
C9 C10 1.3933(16) . ?
C9 C8 1.5114(16) . ?
C14 C13 1.3917(16) . ?
C14 H14 0.971(15) . ?
C2 C1 1.3256(16) . ?
C2 C7 1.5016(16) . ?
C1 C1 1.446(2) 5_666 ?
C1 H1 0.967(15) . ?
C13 C12 1.3857(16) . ?
C13 H13 0.969(14) . ?
C10 C11 1.3824(18) . ?
C10 H10 0.981(15) . ?
C8 H8A 0.969(15) . ?
C8 H8B 1.027(15) . ?
C12 C11 1.3881(18) . ?
C7 H7A 0.996(15) . ?
C7 H7B 1.003(15) . ?
C11 H11 0.987(16) . ?
C16 H16A 0.977(19) . ?
C16 H16B 1.016(18) . ?
C16 H16C 0.982(19) . ?

loop_
_geom_torsion_atom_site_label_1
_geom_torsion_atom_site_label_2
_geom_torsion_atom_site_label_3
_geom_torsion_atom_site_label_4
_geom_torsion
_geom_torsion_site_symmetry_1
_geom_torsion_site_symmetry_2
_geom_torsion_site_symmetry_3
_geom_torsion_site_symmetry_4
_geom_torsion_publ_flag
O3 C2 C1 C1 -0.7(2) . . . 5_666 ?
O3 C2 C7 N6 -0.38(11) . . . . ?
O15 C12 C11 C10 -178.73(10) . . . . ?
C9 C14 C13 C12 0.55(17) . . . . ?
C9 C10 C11 C12 0.16(18) . . . . ?
C14 C9 C10 C11 -0.58(16) . . . . ?
C14 C9 C8 N6 -86.62(13) . . . . ?
C14 C13 C12 O15 178.33(10) . . . . ?
C14 C13 C12 C11 -0.97(17) . . . . ?
C2 O3 C4 O5 179.13(10) . . . . ?
C2 O3 C4 N6 -0.86(12) . . . . ?
C1 C2 C7 N6 178.68(11) . . . . ?
C13 C12 C11 C10 0.63(17) . . . . ?
C4 O3 C2 C1 -178.40(10) . . . . ?
C4 O3 C2 C7 0.77(12) . . . . ?
C4 N6 C8 C9 -95.95(13) . . . . ?
C4 N6 C7 C2 -0.14(12) . . . . ?
C10 C9 C14 C13 0.23(17) . . . . ?
C10 C9 C8 N6 92.54(13) . . . . ?
C8 N6 C4 O3 174.69(9) . . . . ?
C8 N6 C4 O5 -5.30(19) . . . . ?
C8 N6 C7 C2 -174.14(10) . . . . ?
C8 C9 C14 C13 179.41(10) . . . . ?
C8 C9 C10 C11 -179.77(10) . . . . ?
C7 N6 C4 O3 0.62(13) . . . . ?
C7 N6 C4 O5 -179.37(12) . . . . ?
C7 N6 C8 C9 77.45(14) . . . . ?
C7 C2 C1 C1 -179.62(13) . . . 5_666 ?
C16 O15 C12 C13 -7.48(17) . . . . ?
C16 O15 C12 C11 171.84(11) . . . . ?
